data_7000552
loop_
_publ_author_name
'Weber, Lothar'
'Werner, Vanessa'
'Fox, Mark A.'
'Marder, Todd B.'
'Schwedler, Stefanie'
'Brockhinke, Andreas'
'Stammler, Hans-Georg'
'Neumann, Beate'

_publ_section_title
;
 Synthetic, structural, photophysical and computational studies of
 \p-conjugated bis- and tris-1,3,2-benzodiazaboroles and related
 bis(boryl) dithiophenes
;
_journal_issue 8
_journal_name_full 'Dalton Transactions'
_journal_page_first 1339
_journal_paper_doi 10.1039/b815931a
_journal_year 2009
_chemical_formula_moiety 'C28 H32 B2 N4 S2'
_chemical_formula_sum 'C28 H32 B2 N4 S2'
_chemical_formula_weight 510.32
_chemical_name_systematic ?
_space_group_IT_number 14
_symmetry_cell_setting monoclinic
_symmetry_space_group_name_Hall '-P 2ybc'
_symmetry_space_group_name_H-M 'P 1 21/c 1'
_atom_sites_solution_hydrogens geom
_atom_sites_solution_primary direct
_atom_sites_solution_secondary difmap
_audit_creation_method SHELXL-97
_cell_angle_alpha 90.00
_cell_angle_beta 103.1130(11)
_cell_angle_gamma 90.00
_cell_formula_units_Z 2
_cell_length_a 8.9220(2)
_cell_length_b 8.29800(10)
_cell_length_c 18.0240(4)
_cell_measurement_reflns_used 10763
_cell_measurement_temperature 100(2)
_cell_measurement_theta_max 27.485
_cell_measurement_theta_min 2.910
_cell_volume 1299.61(4)
_computing_cell_refinement 'HKL Scalepack (Otwinowski & Minor 1997)'
_computing_data_collection 'KappaCCD '
_computing_data_reduction 'Denzo and Scalepack (Otwinowski & Minor, 1997)'
_computing_molecular_graphics 'SHELXTL-PLUS (1990)'
_computing_publication_material 'SHELXL-97 (Sheldrick, 1997)'
_computing_structure_refinement 'SHELXL-97 (Sheldrick, 1997)'
_computing_structure_solution 'SHELXS-97 (Sheldrick, 1990)'
_diffrn_ambient_temperature 100(2)
_diffrn_measured_fraction_theta_full 0.996
_diffrn_measured_fraction_theta_max 0.996
_diffrn_measurement_device_type KappaCCD
_diffrn_measurement_method CCD
_diffrn_radiation_monochromator graphite
_diffrn_radiation_source 'fine-focus sealed tube'
_diffrn_radiation_type MoK\a
_diffrn_radiation_wavelength 0.71073
_diffrn_reflns_av_R_equivalents 0.030
_diffrn_reflns_av_sigmaI/netI 0.0248
_diffrn_reflns_limit_h_max 11
_diffrn_reflns_limit_h_min -11
_diffrn_reflns_limit_k_max 10
_diffrn_reflns_limit_k_min -10
_diffrn_reflns_limit_l_max 23
_diffrn_reflns_limit_l_min -23
_diffrn_reflns_number 18514
_diffrn_reflns_theta_full 27.49
_diffrn_reflns_theta_max 27.49
_diffrn_reflns_theta_min 3.41
_exptl_absorpt_coefficient_mu 0.230
_exptl_absorpt_correction_T_max 0.9468
_exptl_absorpt_correction_T_min 0.9341
_exptl_absorpt_correction_type multi-scan
_exptl_absorpt_process_details 'Denzo and Scalepack (Otwinowski & Minor, 1997)'
_exptl_crystal_colour Colourless
_exptl_crystal_density_diffrn 1.304
_exptl_crystal_density_method 'not measured'
_exptl_crystal_description fragment
_exptl_crystal_F_000 540
_exptl_crystal_size_max 0.30
_exptl_crystal_size_mid 0.26
_exptl_crystal_size_min 0.24
_refine_diff_density_max 0.300
_refine_diff_density_min -0.233
_refine_diff_density_rms 0.047
_refine_ls_extinction_method none
_refine_ls_goodness_of_fit_ref 1.036
_refine_ls_hydrogen_treatment constr
_refine_ls_matrix_type full
_refine_ls_number_parameters 165
_refine_ls_number_reflns 2966
_refine_ls_number_restraints 0
_refine_ls_restrained_S_all 1.036
_refine_ls_R_factor_all 0.0358
_refine_ls_R_factor_gt 0.0319
_refine_ls_shift/su_max 0.001
_refine_ls_shift/su_mean 0.000
_refine_ls_structure_factor_coef Fsqd
_refine_ls_weighting_details 'calc w=1/[\s^2^(Fo^2^)+(0.0364P)^2^+0.6021P] where P=(Fo^2^+2Fc^2^)/3'
_refine_ls_weighting_scheme calc
_refine_ls_wR_factor_gt 0.0791
_refine_ls_wR_factor_ref 0.0818
_reflns_number_gt 2695
_reflns_number_total 2966
_reflns_threshold_expression >2sigma(I)
_cod_data_source_file b815931a.txt
_cod_data_source_block compound2b
_cod_depositor_comments
;
The following automatic conversions were performed:
'_symmetry_cell_setting' value 'Monoclinic' changed to 'monoclinic'
according to '/home/saulius/struct/CIF-dictionaries/cif_core.dic'
dictionary named 'cif_core.dic' version 2.4.1 from 2010-06-29.

Automatic conversion script
Id: cif_fix_enum 1527 2010-12-29 10:47:43Z saulius 
;
_cod_original_sg_symbol_H-M 'P 21/c'
_cod_database_code 7000552

loop_
_symmetry_equiv_pos_as_xyz
'x, y, z'
'-x, y+1/2, -z+1/2'
'-x, -y, -z'
'x, -y-1/2, z-1/2'

loop_
_atom_site_label
_atom_site_type_symbol
_atom_site_fract_x
_atom_site_fract_y
_atom_site_fract_z
_atom_site_U_iso_or_equiv
_atom_site_adp_type
_atom_site_occupancy
_atom_site_symmetry_multiplicity
_atom_site_calc_flag
_atom_site_refinement_flags
_atom_site_disorder_assembly
_atom_site_disorder_group
S1 S 0.17262(3) 0.06306(4) 0.435405(16) 0.01833(10) Uani 1 1 d . . .
N1 N 0.32772(11) 0.18329(12) 0.28967(5) 0.0173(2) Uani 1 1 d . . .
N2 N 0.15925(11) 0.03284(12) 0.20070(6) 0.0174(2) Uani 1 1 d . . .
B1 B 0.19062(15) 0.08572(16) 0.27864(8) 0.0173(3) Uani 1 1 d . . .
C1 C 0.37673(13) 0.18659(14) 0.22139(7) 0.0174(2) Uani 1 1 d . . .
C2 C 0.27230(13) 0.09641(14) 0.16677(7) 0.0176(2) Uani 1 1 d . . .
C3 C 0.29032(14) 0.08245(15) 0.09260(7) 0.0204(3) Uani 1 1 d . . .
H3 H 0.2187 0.0233 0.0555 0.024 Uiso 1 1 calc R . .
C4 C 0.41679(14) 0.15794(16) 0.07401(7) 0.0221(3) Uani 1 1 d . . .
H4 H 0.4319 0.1490 0.0237 0.027 Uiso 1 1 calc R . .
C5 C 0.52107(14) 0.24608(15) 0.12803(7) 0.0221(3) Uani 1 1 d . . .
H5 H 0.6064 0.2960 0.1140 0.026 Uiso 1 1 calc R . .
C6 C 0.50243(14) 0.26235(15) 0.20260(7) 0.0203(3) Uani 1 1 d . . .
H6 H 0.5733 0.3232 0.2393 0.024 Uiso 1 1 calc R . .
C7 C 0.41100(13) 0.27519(15) 0.35536(7) 0.0183(2) Uani 1 1 d . . .
H7A H 0.3415 0.2957 0.3900 0.022 Uiso 1 1 calc R . .
H7B H 0.4410 0.3808 0.3376 0.022 Uiso 1 1 calc R . .
C8 C 0.55463(14) 0.18938(16) 0.39939(7) 0.0244(3) Uani 1 1 d . . .
H8A H 0.5256 0.0857 0.4181 0.037 Uiso 1 1 calc R . .
H8B H 0.6055 0.2562 0.4426 0.037 Uiso 1 1 calc R . .
H8C H 0.6252 0.1711 0.3658 0.037 Uiso 1 1 calc R . .
C9 C 0.02781(15) -0.05415(16) 0.15508(7) 0.0226(3) Uani 1 1 d . . .
H9A H -0.0170 -0.1246 0.1887 0.027 Uiso 1 1 calc R . .
H9B H 0.0631 -0.1235 0.1177 0.027 Uiso 1 1 calc R . .
C10 C -0.09540(16) 0.06142(19) 0.11286(8) 0.0311(3) Uani 1 1 d . . .
H10A H -0.1321 0.1287 0.1498 0.047 Uiso 1 1 calc R . .
H10B H -0.1816 -0.0004 0.0827 0.047 Uiso 1 1 calc R . .
H10C H -0.0516 0.1302 0.0789 0.047 Uiso 1 1 calc R . .
C11 C 0.09473(13) 0.04411(14) 0.33834(7) 0.0174(2) Uani 1 1 d . . .
C12 C -0.05610(14) -0.00760(15) 0.32775(7) 0.0193(2) Uani 1 1 d . . .
H12 H -0.1204 -0.0259 0.2787 0.023 Uiso 1 1 calc R . .
C13 C -0.10675(13) -0.03107(15) 0.39596(7) 0.0187(2) Uani 1 1 d . . .
H13 H -0.2072 -0.0673 0.3971 0.022 Uiso 1 1 calc R . .
C14 C 0.00442(13) 0.00393(14) 0.46028(7) 0.0172(2) Uani 1 1 d . . .

loop_
_atom_site_aniso_label
_atom_site_aniso_U_11
_atom_site_aniso_U_22
_atom_site_aniso_U_33
_atom_site_aniso_U_23
_atom_site_aniso_U_13
_atom_site_aniso_U_12
S1 0.01570(15) 0.02437(17) 0.01580(15) 0.00044(11) 0.00544(11) -0.00139(11)
N1 0.0178(5) 0.0186(5) 0.0162(5) -0.0002(4) 0.0052(4) -0.0001(4)
N2 0.0179(5) 0.0184(5) 0.0166(5) -0.0003(4) 0.0054(4) -0.0019(4)
B1 0.0174(6) 0.0160(6) 0.0185(6) 0.0000(5) 0.0043(5) 0.0017(5)
C1 0.0195(5) 0.0166(6) 0.0170(5) 0.0024(4) 0.0062(4) 0.0036(4)
C2 0.0178(5) 0.0164(5) 0.0197(6) 0.0029(4) 0.0063(4) 0.0024(4)
C3 0.0228(6) 0.0208(6) 0.0175(6) 0.0009(5) 0.0047(5) 0.0023(5)
C4 0.0263(6) 0.0234(6) 0.0190(6) 0.0050(5) 0.0101(5) 0.0061(5)
C5 0.0217(6) 0.0210(6) 0.0263(6) 0.0065(5) 0.0114(5) 0.0018(5)
C6 0.0194(6) 0.0188(6) 0.0232(6) 0.0015(5) 0.0056(5) -0.0004(5)
C7 0.0181(6) 0.0183(6) 0.0189(6) -0.0029(5) 0.0048(4) -0.0020(4)
C8 0.0212(6) 0.0260(7) 0.0244(6) -0.0001(5) 0.0016(5) 0.0000(5)
C9 0.0254(6) 0.0235(6) 0.0194(6) -0.0052(5) 0.0059(5) -0.0079(5)
C10 0.0235(6) 0.0400(8) 0.0263(7) 0.0013(6) -0.0017(5) -0.0088(6)
C11 0.0187(6) 0.0170(6) 0.0166(5) -0.0006(4) 0.0046(4) 0.0008(4)
C12 0.0187(6) 0.0209(6) 0.0183(6) -0.0009(5) 0.0045(4) -0.0011(5)
C13 0.0163(5) 0.0190(6) 0.0218(6) -0.0006(5) 0.0067(5) -0.0010(5)
C14 0.0175(5) 0.0152(6) 0.0208(6) 0.0012(4) 0.0082(4) 0.0015(4)

loop_
_atom_type_symbol
_atom_type_description
_atom_type_scat_dispersion_real
_atom_type_scat_dispersion_imag
_atom_type_scat_source
C C 0.0033 0.0016 'International Tables Vol C Tables 4.2.6.8 and 6.1.1.4'
H H 0.0000 0.0000 'International Tables Vol C Tables 4.2.6.8 and 6.1.1.4'
N N 0.0061 0.0033 'International Tables Vol C Tables 4.2.6.8 and 6.1.1.4'
B B 0.0013 0.0007 'International Tables Vol C Tables 4.2.6.8 and 6.1.1.4'
S S 0.1246 0.1234 'International Tables Vol C Tables 4.2.6.8 and 6.1.1.4'

loop_
_geom_angle_atom_site_label_1
_geom_angle_atom_site_label_2
_geom_angle_atom_site_label_3
_geom_angle
_geom_angle_site_symmetry_1
_geom_angle_site_symmetry_3
_geom_angle_publ_flag
C14 S1 C11 93.61(6) . . ?
C1 N1 B1 108.34(10) . . ?
C1 N1 C7 120.02(10) . . ?
B1 N1 C7 131.60(10) . . ?
C2 N2 B1 108.23(10) . . ?
C2 N2 C9 120.50(10) . . ?
B1 N2 C9 130.87(10) . . ?
N2 B1 N1 106.09(10) . . ?
N2 B1 C11 126.28(11) . . ?
N1 B1 C11 127.63(11) . . ?
C6 C1 N1 130.80(11) . . ?
C6 C1 C2 120.77(11) . . ?
N1 C1 C2 108.42(10) . . ?
C3 C2 N2 130.07(11) . . ?
C3 C2 C1 121.03(11) . . ?
N2 C2 C1 108.90(10) . . ?
C2 C3 C4 118.07(12) . . ?
C2 C3 H3 121.0 . . ?
C4 C3 H3 121.0 . . ?
C5 C4 C3 121.07(11) . . ?
C5 C4 H4 119.5 . . ?
C3 C4 H4 119.5 . . ?
C4 C5 C6 121.13(11) . . ?
C4 C5 H5 119.4 . . ?
C6 C5 H5 119.4 . . ?
C1 C6 C5 117.92(12) . . ?
C1 C6 H6 121.0 . . ?
C5 C6 H6 121.0 . . ?
N1 C7 C8 113.04(10) . . ?
N1 C7 H7A 109.0 . . ?
C8 C7 H7A 109.0 . . ?
N1 C7 H7B 109.0 . . ?
C8 C7 H7B 109.0 . . ?
H7A C7 H7B 107.8 . . ?
C7 C8 H8A 109.5 . . ?
C7 C8 H8B 109.5 . . ?
H8A C8 H8B 109.5 . . ?
C7 C8 H8C 109.5 . . ?
H8A C8 H8C 109.5 . . ?
H8B C8 H8C 109.5 . . ?
N2 C9 C10 111.45(11) . . ?
N2 C9 H9A 109.3 . . ?
C10 C9 H9A 109.3 . . ?
N2 C9 H9B 109.3 . . ?
C10 C9 H9B 109.3 . . ?
H9A C9 H9B 108.0 . . ?
C9 C10 H10A 109.5 . . ?
C9 C10 H10B 109.5 . . ?
H10A C10 H10B 109.5 . . ?
C9 C10 H10C 109.5 . . ?
H10A C10 H10C 109.5 . . ?
H10B C10 H10C 109.5 . . ?
C12 C11 B1 129.99(11) . . ?
C12 C11 S1 108.74(9) . . ?
B1 C11 S1 121.25(9) . . ?
C11 C12 C13 114.50(11) . . ?
C11 C12 H12 122.7 . . ?
C13 C12 H12 122.7 . . ?
C14 C13 C12 113.06(11) . . ?
C14 C13 H13 123.5 . . ?
C12 C13 H13 123.5 . . ?
C13 C14 C14 129.15(14) . 3_556 ?
C13 C14 S1 110.08(9) . . ?
C14 C14 S1 120.78(12) 3_556 . ?

loop_
_geom_bond_atom_site_label_1
_geom_bond_atom_site_label_2
_geom_bond_distance
_geom_bond_site_symmetry_2
_geom_bond_publ_flag
S1 C14 1.7318(12) . ?
S1 C11 1.7369(12) . ?
N1 C1 1.3967(14) . ?
N1 B1 1.4425(16) . ?
N1 C7 1.4617(15) . ?
N2 C2 1.3963(15) . ?
N2 B1 1.4373(16) . ?
N2 C9 1.4611(15) . ?
B1 C11 1.5578(17) . ?
C1 C6 1.3928(17) . ?
C1 C2 1.4075(17) . ?
C2 C3 1.3871(17) . ?
C3 C4 1.3962(18) . ?
C3 H3 0.9500 . ?
C4 C5 1.3920(19) . ?
C4 H4 0.9500 . ?
C5 C6 1.3977(17) . ?
C5 H5 0.9500 . ?
C6 H6 0.9500 . ?
C7 C8 1.5223(17) . ?
C7 H7A 0.9900 . ?
C7 H7B 0.9900 . ?
C8 H8A 0.9800 . ?
C8 H8B 0.9800 . ?
C8 H8C 0.9800 . ?
C9 C10 1.526(2) . ?
C9 H9A 0.9900 . ?
C9 H9B 0.9900 . ?
C10 H10A 0.9800 . ?
C10 H10B 0.9800 . ?
C10 H10C 0.9800 . ?
C11 C12 1.3838(17) . ?
C12 C13 1.4162(16) . ?
C12 H12 0.9500 . ?
C13 C14 1.3749(17) . ?
C13 H13 0.9500 . ?
C14 C14 1.453(2) 3_556 ?
